data_1553136
loop_
_publ_author_name
'Zhang, Duo'
'Cui, Xiuling'
'Yang, Fangfang'
'Zhang, Qianqian'
'Zhu, Yu'
'Wu, Yangjie'

_publ_section_title
;
 Palladium-catalyzed direct ortho C--O bond construction of azoxybenzenes
 with carboxylic acids and alcohols
;
_journal_issue 8
_journal_name_full 'Organic Chemistry Frontiers'
_journal_page_first 951
_journal_paper_doi 10.1039/C5QO00120J
_journal_volume 2
_journal_year 2015
_chemical_formula_moiety 'C14 H14 N2 O3'
_chemical_formula_sum 'C14 H14 N2 O3'
_chemical_formula_weight 258.27
_space_group_crystal_system monoclinic
_space_group_IT_number 13
_space_group_name_Hall '-P 2yc'
_space_group_name_H-M_alt 'P 1 2/c 1'
_atom_sites_solution_hydrogens geom
_atom_sites_solution_primary iterative
_atom_sites_solution_secondary difmap
_audit_creation_date 2014-09-09
_audit_creation_method
;
Olex2 1.2
(compiled 2014.08.28 svn.r2986 for OlexSys, GUI svn.r4874)
;
_audit_update_record
;
2014-09-14 deposited with the CCDC.
2015-06-03 downloaded from the CCDC.
;
_cell_angle_alpha 90.00
_cell_angle_beta 91.044(2)
_cell_angle_gamma 90.00
_cell_formula_units_Z 8
_cell_length_a 12.8276(3)
_cell_length_b 8.4882(2)
_cell_length_c 24.8068(7)
_cell_measurement_reflns_used 3558
_cell_measurement_temperature 291(2)
_cell_measurement_theta_max 71.7930
_cell_measurement_theta_min 3.4460
_cell_volume 2700.60(12)
_computing_cell_refinement
;
CrysAlisPro, Agilent Technologies,
Version 1.171.36.32 (release 02-08-2013 CrysAlis171 .NET)
(compiled Aug  2 2013,16:46:58)
;
_computing_data_collection
;
CrysAlisPro, Agilent Technologies,
Version 1.171.36.32 (release 02-08-2013 CrysAlis171 .NET)
(compiled Aug  2 2013,16:46:58)
;
_computing_data_reduction
;
CrysAlisPro, Agilent Technologies,
Version 1.171.36.32 (release 02-08-2013 CrysAlis171 .NET)
(compiled Aug  2 2013,16:46:58)
;
_computing_molecular_graphics 'Olex2 (Dolomanov et al., 2009)'
_computing_publication_material 'Olex2 (Dolomanov et al., 2009)'
_computing_structure_refinement 'ShelXL (Sheldrick, 2008)'
_computing_structure_solution
;
Superflip (Palatinus & Chapuis, 2007;Palatinus & van der Lee, 2008;
Palatinus et al., 2012)
;
_diffrn_ambient_temperature 291.15
_diffrn_detector_area_resol_mean 16.2312
_diffrn_measured_fraction_theta_full 0.976
_diffrn_measured_fraction_theta_max 0.976
_diffrn_measurement_details
;
#__ type_ start__ end____ width___ exp.time_
  1 omega  -71.00  -32.00   1.0000    1.0000
omega____ theta____ kappa____ phi______ frames
    -        0.0000  178.0000  -90.0000 39

#__ type_ start__ end____ width___ exp.time_
  2 omega  -70.00  -44.00   1.0000    1.0000
omega____ theta____ kappa____ phi______ frames
    -        0.0000  178.0000   60.0000 26

#__ type_ start__ end____ width___ exp.time_
  3 omega    2.00   40.00   1.0000    1.0000
omega____ theta____ kappa____ phi______ frames
    -        0.0000  -99.0000 -180.0000 38

#__ type_ start__ end____ width___ exp.time_
  4 omega    3.00   29.00   1.0000    1.0000
omega____ theta____ kappa____ phi______ frames
    -        0.0000  -99.0000 -120.0000 26

#__ type_ start__ end____ width___ exp.time_
  5 omega   29.00   98.00   1.0000    4.0000
omega____ theta____ kappa____ phi______ frames
    -       56.0000  -99.0000 -120.0000 69

#__ type_ start__ end____ width___ exp.time_
  6 omega   -4.00   26.00   1.0000    4.0000
omega____ theta____ kappa____ phi______ frames
    -       56.0000  -99.0000 -120.0000 30

#__ type_ start__ end____ width___ exp.time_
  7 omega  -12.00   79.00   1.0000    4.0000
omega____ theta____ kappa____ phi______ frames
    -       56.0000  -37.0000   90.0000 91

#__ type_ start__ end____ width___ exp.time_
  8 omega   14.00   61.00   1.0000    4.0000
omega____ theta____ kappa____ phi______ frames
    -       56.0000  -57.0000  -30.0000 47

#__ type_ start__ end____ width___ exp.time_
  9 omega  -15.00   59.00   1.0000    4.0000
omega____ theta____ kappa____ phi______ frames
    -       56.0000  -37.0000    0.0000 74

#__ type_ start__ end____ width___ exp.time_
 10 omega   42.00   87.00   1.0000    8.0000
omega____ theta____ kappa____ phi______ frames
    -      112.0000  -30.0000 -150.0000 45

#__ type_ start__ end____ width___ exp.time_
 11 omega   40.00   89.00   1.0000    8.0000
omega____ theta____ kappa____ phi______ frames
    -      112.0000  -30.0000  120.0000 49

#__ type_ start__ end____ width___ exp.time_
 12 omega   44.00   85.00   1.0000    8.0000
omega____ theta____ kappa____ phi______ frames
    -      112.0000  -45.0000   60.0000 41

#__ type_ start__ end____ width___ exp.time_
 13 omega   46.00   84.00   1.0000    8.0000
omega____ theta____ kappa____ phi______ frames
    -      112.0000  -30.0000  -60.0000 38

#__ type_ start__ end____ width___ exp.time_
 14 omega   55.00   92.00   1.0000    8.0000
omega____ theta____ kappa____ phi______ frames
    -      112.0000  -45.0000   90.0000 37

#__ type_ start__ end____ width___ exp.time_
 15 omega   64.00   90.00   1.0000    8.0000
omega____ theta____ kappa____ phi______ frames
    -      112.0000  -30.0000    0.0000 26

#__ type_ start__ end____ width___ exp.time_
 16 omega   96.00  154.00   1.0000    8.0000
omega____ theta____ kappa____ phi______ frames
    -      112.0000   45.0000 -120.0000 58

#__ type_ start__ end____ width___ exp.time_
 17 omega   41.00   97.00   1.0000    8.0000
omega____ theta____ kappa____ phi______ frames
    -      112.0000  -45.0000  -90.0000 56

#__ type_ start__ end____ width___ exp.time_
 18 omega   63.00  174.00   1.0000    8.0000
omega____ theta____ kappa____ phi______ frames
    -      112.0000    0.0000 -180.0000 111

#__ type_ start__ end____ width___ exp.time_
 19 omega  -70.00   30.00   1.0000    1.0000
omega____ theta____ kappa____ phi______ frames
    -        0.0000  -77.0000  -30.0000 100
;
_diffrn_measurement_device_type 'Xcalibur, Eos, Gemini'
_diffrn_measurement_method '\w scans'
_diffrn_orient_matrix_UB_11 0.0904818000
_diffrn_orient_matrix_UB_12 -0.1017072000
_diffrn_orient_matrix_UB_13 0.0222185000
_diffrn_orient_matrix_UB_21 -0.0125892000
_diffrn_orient_matrix_UB_22 0.0753109000
_diffrn_orient_matrix_UB_23 0.0560047000
_diffrn_orient_matrix_UB_31 -0.0779698000
_diffrn_orient_matrix_UB_32 -0.1301402000
_diffrn_orient_matrix_UB_33 0.0150723000
_diffrn_radiation_monochromator graphite
_diffrn_radiation_type CuK\a
_diffrn_radiation_wavelength 1.54184
_diffrn_reflns_av_R_equivalents 0.0166
_diffrn_reflns_av_unetI/netI 0.0238
_diffrn_reflns_limit_h_max 13
_diffrn_reflns_limit_h_min -15
_diffrn_reflns_limit_k_max 6
_diffrn_reflns_limit_k_min -10
_diffrn_reflns_limit_l_max 30
_diffrn_reflns_limit_l_min -28
_diffrn_reflns_number 10232
_diffrn_reflns_theta_full 72.43
_diffrn_reflns_theta_max 72.43
_diffrn_reflns_theta_min 3.45
_diffrn_source 'Enhance (Cu) X-ray Source'
_exptl_absorpt_coefficient_mu 0.748
_exptl_absorpt_correction_T_max 1.00000
_exptl_absorpt_correction_T_min 0.98598
_exptl_absorpt_correction_type multi-scan
_exptl_absorpt_process_details
;
CrysAlisPro, Agilent Technologies,
Version 1.171.36.32 (release 02-08-2013 CrysAlis171 .NET)
(compiled Aug  2 2013,16:46:58)
Empirical absorption correction using spherical harmonics,
 implemented in SCALE3 ABSPACK scaling algorithm.
;
_exptl_crystal_density_diffrn 1.270
_exptl_crystal_density_method 'not measured'
_exptl_crystal_F_000 1088
_exptl_crystal_size_max 0.2
_exptl_crystal_size_mid 0.2
_exptl_crystal_size_min 0.16
_refine_diff_density_max 0.156
_refine_diff_density_min -0.169
_refine_diff_density_rms 0.033
_refine_ls_extinction_method none
_refine_ls_goodness_of_fit_ref 1.026
_refine_ls_hydrogen_treatment constr
_refine_ls_matrix_type full
_refine_ls_number_parameters 347
_refine_ls_number_reflns 5224
_refine_ls_number_restraints 0
_refine_ls_restrained_S_all 1.026
_refine_ls_R_factor_all 0.0653
_refine_ls_R_factor_gt 0.0478
_refine_ls_shift/su_max 0.001
_refine_ls_shift/su_mean 0.000
_refine_ls_structure_factor_coef Fsqd
_refine_ls_weighting_details 'calc w=1/[\s^2^(Fo^2^)+(0.0653P)^2^+0.2905P] where P=(Fo^2^+2Fc^2^)/3'
_refine_ls_weighting_scheme calc
_refine_ls_wR_factor_gt 0.1264
_refine_ls_wR_factor_ref 0.1417
_reflns_number_gt 3823
_reflns_number_total 5224
_reflns_threshold_expression >2sigma(I)
_cod_data_source_file c5qo00120j2.cif
_cod_data_source_block 201408170
_cod_original_cell_volume 2700.61(12)
_cod_database_code 1553136
_chemical_oxdiff_formula C20H20N4O4
_reflns_odcompleteness_completeness 99.83
_reflns_odcompleteness_iscentric 1
_reflns_odcompleteness_theta 66.97
_olex2_refinement_description
;
1. Fixed Uiso
 At 1.2 times of:
  All C(H) groups
 At 1.5 times of:
  All C(H,H,H) groups
2.a Aromatic/amide H refined with riding coordinates:
 C1(H1), C2(H2), C3(H3), C4(H4), C5(H5), C9(H9), C10(H10), C11(H11), C1'(H1'),
 C2'(H2'), C3'(H3'), C4'(H4'), C5'(H5'), C9'(H9'), C10'(H10'), C11'(H11')
2.b Idealised Me refined as rotating group:
 C13(H13A,H13B,H13C), C14(H14A,H14B,H14C), C13'(H13D,H13E,H13F), C14'(H14D,
 H14E,H14F)
;
_olex2_submission_special_instructions 'No special instructions were received'

loop_
_space_group_symop_id
_space_group_symop_operation_xyz
1 'x, y, z'
2 '-x, y, -z+1/2'
3 '-x, -y, -z'
4 'x, -y, z-1/2'

loop_
_atom_site_label
_atom_site_type_symbol
_atom_site_fract_x
_atom_site_fract_y
_atom_site_fract_z
_atom_site_U_iso_or_equiv
_atom_site_adp_type
_atom_site_occupancy
_atom_site_calc_flag
_atom_site_refinement_flags_posn
O1 O 0.90201(11) 0.37593(16) 0.62853(6) 0.0751(4) Uani 1 d .
O2 O 0.84975(13) 0.44343(19) 0.74621(6) 0.0842(4) Uani 1 d .
O3 O 0.65276(11) 0.3794(2) 0.58977(6) 0.0778(4) Uani 1 d .
N1 N 0.80212(11) 0.16777(17) 0.65335(6) 0.0558(3) Uani 1 d .
N2 N 0.82307(11) 0.31256(17) 0.64863(6) 0.0537(3) Uani 1 d .
C1 C 0.84849(16) -0.0977(2) 0.64982(8) 0.0660(5) Uani 1 d .
H1 H 0.7912 -0.1145 0.6715 0.079 Uiso 1 calc R
C2 C 0.9092(2) -0.2243(2) 0.63466(10) 0.0781(6) Uani 1 d .
H2 H 0.8933 -0.3249 0.6468 0.094 Uiso 1 calc R
C3 C 0.99223(17) -0.2024(3) 0.60196(10) 0.0756(6) Uani 1 d .
H3 H 1.0337 -0.2874 0.5923 0.091 Uiso 1 calc R
C4 C 1.01425(17) -0.0536(3) 0.58336(10) 0.0802(6) Uani 1 d .
H4 H 1.0696 -0.0395 0.5601 0.096 Uiso 1 calc R
C5 C 0.95573(16) 0.0757(2) 0.59847(9) 0.0712(5) Uani 1 d .
H5 H 0.9718 0.1757 0.5858 0.085 Uiso 1 calc R
C6 C 0.87194(13) 0.0538(2) 0.63314(7) 0.0545(4) Uani 1 d .
C7 C 0.74495(14) 0.4206(2) 0.66967(8) 0.0578(4) Uani 1 d .
C8 C 0.76272(16) 0.4922(3) 0.71903(8) 0.0680(5) Uani 1 d .
C9 C 0.6930(2) 0.6058(3) 0.73639(11) 0.0886(7) Uani 1 d .
H9 H 0.7029 0.6558 0.7695 0.106 Uiso 1 calc R
C10 C 0.6089(2) 0.6428(3) 0.70347(13) 0.1006(8) Uani 1 d .
H10 H 0.5627 0.7199 0.7148 0.121 Uiso 1 calc R
C11 C 0.59042(18) 0.5712(3) 0.65480(12) 0.0899(7) Uani 1 d .
H11 H 0.5322 0.5983 0.6339 0.108 Uiso 1 calc R
C12 C 0.65946(14) 0.4580(2) 0.63710(9) 0.0668(5) Uani 1 d .
C13 C 0.8838(2) 0.5317(4) 0.79221(11) 0.1081(9) Uani 1 d .
H13A H 0.8984 0.6381 0.7816 0.162 Uiso 1 calc GR
H13B H 0.9458 0.4847 0.8073 0.162 Uiso 1 calc GR
H13C H 0.8300 0.5317 0.8186 0.162 Uiso 1 calc GR
C14 C 0.56824(19) 0.4155(4) 0.55360(12) 0.1068(10) Uani 1 d .
H14A H 0.5725 0.3501 0.5221 0.160 Uiso 1 calc GR
H14B H 0.5721 0.5243 0.5432 0.160 Uiso 1 calc GR
H14C H 0.5034 0.3964 0.5711 0.160 Uiso 1 calc GR
O1' O 0.73461(11) 0.12596(16) 0.45453(6) 0.0710(4) Uani 1 d .
O2' O 0.48954(12) 0.1315(2) 0.43700(8) 0.0979(6) Uani 1 d .
O3' O 0.77704(15) 0.0528(2) 0.33001(6) 0.0902(5) Uani 1 d .
N1' N 0.68597(12) 0.33340(18) 0.40146(6) 0.0610(4) Uani 1 d .
N2' N 0.68805(11) 0.18983(18) 0.41514(6) 0.0575(4) Uani 1 d .
C1' C 0.73060(17) 0.5976(2) 0.41172(9) 0.0696(5) Uani 1 d .
H1' H 0.6902 0.6137 0.3807 0.083 Uiso 1 calc R
C2' C 0.7785(2) 0.7236(3) 0.43638(10) 0.0888(7) Uani 1 d .
H2' H 0.7707 0.8241 0.4219 0.107 Uiso 1 calc R
C3' C 0.8376(2) 0.7019(3) 0.48217(10) 0.0866(7) Uani 1 d .
H3' H 0.8698 0.7874 0.4989 0.104 Uiso 1 calc R
C4' C 0.84912(18) 0.5544(3) 0.50328(9) 0.0773(6) Uani 1 d .
H4' H 0.8894 0.5406 0.5345 0.093 Uiso 1 calc R
C5' C 0.80234(15) 0.4251(2) 0.47928(8) 0.0661(5) Uani 1 d .
H5' H 0.8111 0.3252 0.4941 0.079 Uiso 1 calc R
C6' C 0.74165(13) 0.4462(2) 0.43241(7) 0.0542(4) Uani 1 d .
C7' C 0.62758(16) 0.0837(2) 0.38069(8) 0.0678(5) Uani 1 d .
C8' C 0.52607(19) 0.0511(3) 0.39421(11) 0.0843(7) Uani 1 d .
C9' C 0.4715(2) -0.0613(4) 0.36330(14) 0.1180(13) Uani 1 d .
H9' H 0.4027 -0.0858 0.3708 0.142 Uiso 1 calc R
C10' C 0.5217(4) -0.1347(4) 0.32163(15) 0.1338(15) Uani 1 d .
H10' H 0.4854 -0.2100 0.3016 0.161 Uiso 1 calc R
C11' C 0.6220(3) -0.1023(3) 0.30833(11) 0.1145(11) Uani 1 d .
H11' H 0.6529 -0.1542 0.2797 0.137 Uiso 1 calc R
C12' C 0.6775(2) 0.0096(3) 0.33820(9) 0.0801(6) Uani 1 d .
C13' C 0.3865(2) 0.0963(5) 0.45530(16) 0.1472(16) Uani 1 d .
H13D H 0.3367 0.1175 0.4269 0.221 Uiso 1 calc GR
H13E H 0.3713 0.1607 0.4860 0.221 Uiso 1 calc GR
H13F H 0.3827 -0.0128 0.4652 0.221 Uiso 1 calc GR
C14' C 0.8394(3) -0.0402(4) 0.29471(12) 0.1292(12) Uani 1 d .
H14D H 0.8073 -0.0425 0.2595 0.194 Uiso 1 calc GR
H14E H 0.8449 -0.1456 0.3085 0.194 Uiso 1 calc GR
H14F H 0.9077 0.0053 0.2925 0.194 Uiso 1 calc GR

loop_
_atom_site_aniso_label
_atom_site_aniso_U_11
_atom_site_aniso_U_22
_atom_site_aniso_U_33
_atom_site_aniso_U_23
_atom_site_aniso_U_13
_atom_site_aniso_U_12
O1 0.0652(8) 0.0495(7) 0.1115(11) 0.0014(7) 0.0273(7) -0.0068(6)
O2 0.0931(10) 0.0853(11) 0.0739(9) -0.0112(8) -0.0083(8) 0.0041(9)
O3 0.0642(8) 0.0907(11) 0.0782(9) 0.0116(8) -0.0098(7) 0.0087(7)
N1 0.0542(7) 0.0468(8) 0.0666(9) 0.0052(6) 0.0016(6) -0.0035(6)
N2 0.0508(7) 0.0481(8) 0.0622(8) 0.0075(6) 0.0001(6) -0.0028(6)
C1 0.0729(12) 0.0500(10) 0.0751(12) 0.0016(9) 0.0058(9) -0.0082(9)
C2 0.0996(15) 0.0429(10) 0.0917(15) -0.0007(9) -0.0020(12) -0.0029(10)
C3 0.0773(13) 0.0589(12) 0.0905(15) -0.0139(10) -0.0037(11) 0.0093(10)
C4 0.0718(12) 0.0692(14) 0.1003(16) -0.0115(12) 0.0185(11) 0.0000(11)
C5 0.0711(12) 0.0510(11) 0.0920(14) 0.0001(10) 0.0167(10) -0.0031(9)
C6 0.0528(9) 0.0488(9) 0.0618(10) 0.0006(7) -0.0039(7) -0.0047(7)
C7 0.0560(9) 0.0486(9) 0.0693(11) 0.0074(8) 0.0099(8) 0.0021(8)
C8 0.0725(12) 0.0616(12) 0.0703(12) 0.0042(9) 0.0125(9) -0.0009(10)
C9 0.0997(17) 0.0812(16) 0.0858(16) -0.0080(12) 0.0306(14) 0.0090(13)
C10 0.0912(17) 0.0955(19) 0.116(2) 0.0060(16) 0.0386(16) 0.0317(15)
C11 0.0686(13) 0.0953(18) 0.1061(19) 0.0251(15) 0.0155(12) 0.0232(13)
C12 0.0544(10) 0.0674(12) 0.0790(13) 0.0191(10) 0.0088(9) 0.0069(9)
C13 0.113(2) 0.138(3) 0.0737(15) -0.0294(16) 0.0005(14) -0.0079(19)
C14 0.0758(15) 0.145(3) 0.0987(19) 0.0236(17) -0.0216(13) 0.0144(16)
O1' 0.0859(9) 0.0554(8) 0.0707(8) 0.0094(6) -0.0210(7) -0.0039(7)
O2' 0.0610(8) 0.1089(14) 0.1236(15) 0.0315(12) -0.0008(9) -0.0122(9)
O3' 0.1128(13) 0.0850(11) 0.0730(10) -0.0133(8) 0.0061(9) -0.0109(10)
N1' 0.0627(8) 0.0544(9) 0.0656(9) 0.0100(7) -0.0064(7) -0.0054(7)
N2' 0.0590(8) 0.0540(8) 0.0592(8) 0.0065(7) -0.0050(6) -0.0038(7)
C1' 0.0812(13) 0.0562(11) 0.0712(12) 0.0067(9) -0.0029(10) -0.0010(10)
C2' 0.124(2) 0.0495(11) 0.0932(17) 0.0070(11) -0.0037(15) -0.0099(12)
C3' 0.1110(18) 0.0633(13) 0.0854(15) -0.0072(11) -0.0041(13) -0.0232(13)
C4' 0.0889(14) 0.0736(14) 0.0689(12) -0.0038(10) -0.0109(11) -0.0157(11)
C5' 0.0729(12) 0.0582(11) 0.0670(11) 0.0042(9) -0.0032(9) -0.0069(9)
C6' 0.0519(9) 0.0522(9) 0.0588(10) 0.0012(7) 0.0068(7) -0.0027(8)
C7' 0.0772(12) 0.0584(11) 0.0670(12) 0.0123(9) -0.0214(10) -0.0169(10)
C8' 0.0790(14) 0.0821(16) 0.0908(16) 0.0313(13) -0.0269(13) -0.0235(13)
C9' 0.108(2) 0.122(3) 0.122(2) 0.052(2) -0.0531(19) -0.0626(19)
C10' 0.190(4) 0.114(3) 0.096(2) 0.0204(19) -0.066(2) -0.074(3)
C11' 0.177(3) 0.0928(19) 0.0725(15) 0.0017(13) -0.0375(18) -0.047(2)
C12' 0.1158(18) 0.0632(12) 0.0606(12) 0.0074(10) -0.0217(12) -0.0213(13)
C13' 0.0719(16) 0.203(4) 0.167(3) 0.054(3) 0.0067(19) -0.031(2)
C14' 0.186(3) 0.124(3) 0.0784(17) -0.0251(17) 0.028(2) 0.003(2)

loop_
_atom_type_symbol
_atom_type_description
_atom_type_scat_dispersion_real
_atom_type_scat_dispersion_imag
_atom_type_scat_source
C C 0.0181 0.0091 'International Tables Vol C Tables 4.2.6.8 and 6.1.1.4'
H H 0.0000 0.0000 'International Tables Vol C Tables 4.2.6.8 and 6.1.1.4'
N N 0.0311 0.0180 'International Tables Vol C Tables 4.2.6.8 and 6.1.1.4'
O O 0.0492 0.0322 'International Tables Vol C Tables 4.2.6.8 and 6.1.1.4'

loop_
_geom_angle_atom_site_label_1
_geom_angle_atom_site_label_2
_geom_angle_atom_site_label_3
_geom_angle
C8 O2 C13 118.3(2)
C12 O3 C14 118.39(19)
N2 N1 C6 119.64(15)
O1 N2 N1 128.81(15)
O1 N2 C7 115.81(14)
N1 N2 C7 115.38(14)
C2 C1 H1 119.6
C2 C1 C6 120.9(2)
C6 C1 H1 119.6
C1 C2 H2 119.8
C3 C2 C1 120.4(2)
C3 C2 H2 119.8
C2 C3 H3 120.3
C2 C3 C4 119.5(2)
C4 C3 H3 120.3
C3 C4 H4 119.3
C3 C4 C5 121.4(2)
C5 C4 H4 119.3
C4 C5 H5 120.4
C4 C5 C6 119.13(19)
C6 C5 H5 120.4
C1 C6 N1 112.72(16)
C1 C6 C5 118.64(18)
C5 C6 N1 128.61(16)
C8 C7 N2 119.28(16)
C8 C7 C12 122.09(19)
C12 C7 N2 118.38(18)
O2 C8 C7 115.25(18)
O2 C8 C9 125.8(2)
C7 C8 C9 118.9(2)
C8 C9 H9 120.8
C10 C9 C8 118.4(2)
C10 C9 H9 120.8
C9 C10 H10 118.5
C11 C10 C9 122.9(2)
C11 C10 H10 118.5
C10 C11 H11 120.4
C10 C11 C12 119.1(2)
C12 C11 H11 120.4
O3 C12 C7 115.48(18)
O3 C12 C11 126.0(2)
C11 C12 C7 118.5(2)
O2 C13 H13A 109.5
O2 C13 H13B 109.5
O2 C13 H13C 109.5
H13A C13 H13B 109.5
H13A C13 H13C 109.5
H13B C13 H13C 109.5
O3 C14 H14A 109.5
O3 C14 H14B 109.5
O3 C14 H14C 109.5
H14A C14 H14B 109.5
H14A C14 H14C 109.5
H14B C14 H14C 109.5
C8' O2' C13' 118.5(3)
C12' O3' C14' 118.9(2)
N2' N1' C6' 119.94(15)
O1' N2' N1' 129.09(15)
O1' N2' C7' 115.43(15)
N1' N2' C7' 115.48(14)
C2' C1' H1' 119.5
C2' C1' C6' 121.0(2)
C6' C1' H1' 119.5
C1' C2' H2' 119.9
C3' C2' C1' 120.1(2)
C3' C2' H2' 119.9
C2' C3' H3' 120.1
C4' C3' C2' 119.9(2)
C4' C3' H3' 120.1
C3' C4' H4' 119.3
C3' C4' C5' 121.4(2)
C5' C4' H4' 119.3
C4' C5' H5' 120.4
C4' C5' C6' 119.18(19)
C6' C5' H5' 120.4
C1' C6' N1' 112.25(16)
C1' C6' C5' 118.48(17)
C5' C6' N1' 129.26(17)
C8' C7' N2' 118.5(2)
C8' C7' C12' 122.9(2)
C12' C7' N2' 118.43(19)
O2' C8' C7' 115.6(2)
O2' C8' C9' 126.6(3)
C7' C8' C9' 117.8(3)
C8' C9' H9' 120.6
C10' C9' C8' 118.9(3)
C10' C9' H9' 120.6
C9' C10' H10' 118.4
C11' C10' C9' 123.2(3)
C11' C10' H10' 118.4
C10' C11' H11' 120.5
C10' C11' C12' 119.0(3)
C12' C11' H11' 120.5
O3' C12' C7' 116.18(18)
O3' C12' C11' 125.6(3)
C11' C12' C7' 118.2(3)
O2' C13' H13D 109.5
O2' C13' H13E 109.5
O2' C13' H13F 109.5
H13D C13' H13E 109.5
H13D C13' H13F 109.5
H13E C13' H13F 109.5
O3' C14' H14D 109.5
O3' C14' H14E 109.5
O3' C14' H14F 109.5
H14D C14' H14E 109.5
H14D C14' H14F 109.5
H14E C14' H14F 109.5

loop_
_geom_bond_atom_site_label_1
_geom_bond_atom_site_label_2
_geom_bond_distance
O1 N2 1.2576(18)
O2 C8 1.358(3)
O2 C13 1.427(3)
O3 C12 1.352(3)
O3 C14 1.428(3)
N1 N2 1.264(2)
N1 C6 1.416(2)
N2 C7 1.462(2)
C1 H1 0.9300
C1 C2 1.383(3)
C1 C6 1.386(2)
C2 H2 0.9300
C2 C3 1.363(3)
C3 H3 0.9300
C3 C4 1.375(3)
C4 H4 0.9300
C4 C5 1.385(3)
C5 H5 0.9300
C5 C6 1.401(3)
C7 C8 1.382(3)
C7 C12 1.387(3)
C8 C9 1.389(3)
C9 H9 0.9300
C9 C10 1.377(4)
C10 H10 0.9300
C10 C11 1.369(4)
C11 H11 0.9300
C11 C12 1.384(3)
C13 H13A 0.9600
C13 H13B 0.9600
C13 H13C 0.9600
C14 H14A 0.9600
C14 H14B 0.9600
C14 H14C 0.9600
O1' N2' 1.2588(18)
O2' C8' 1.353(3)
O2' C13' 1.437(3)
O3' C12' 1.347(3)
O3' C14' 1.433(3)
N1' N2' 1.265(2)
N1' C6' 1.413(2)
N2' C7' 1.456(2)
C1' H1' 0.9300
C1' C2' 1.372(3)
C1' C6' 1.390(3)
C2' H2' 0.9300
C2' C3' 1.367(3)
C3' H3' 0.9300
C3' C4' 1.364(3)
C4' H4' 0.9300
C4' C5' 1.380(3)
C5' H5' 0.9300
C5' C6' 1.399(3)
C7' C8' 1.379(3)
C7' C12' 1.393(3)
C8' C9' 1.403(4)
C9' H9' 0.9300
C9' C10' 1.377(5)
C10' H10' 0.9300
C10' C11' 1.362(5)
C11' H11' 0.9300
C11' C12' 1.393(3)
C13' H13D 0.9600
C13' H13E 0.9600
C13' H13F 0.9600
C14' H14D 0.9600
C14' H14E 0.9600
C14' H14F 0.9600

loop_
_geom_torsion_atom_site_label_1
_geom_torsion_atom_site_label_2
_geom_torsion_atom_site_label_3
_geom_torsion_atom_site_label_4
_geom_torsion
O1 N2 C7 C8 -77.4(2)
O1 N2 C7 C12 97.1(2)
O2 C8 C9 C10 179.3(2)
N1 N2 C7 C8 102.3(2)
N1 N2 C7 C12 -83.2(2)
N2 N1 C6 C1 168.93(16)
N2 N1 C6 C5 -13.3(3)
N2 C7 C8 O2 -5.5(3)
N2 C7 C8 C9 173.93(18)
N2 C7 C12 O3 5.1(3)
N2 C7 C12 C11 -174.07(18)
C1 C2 C3 C4 -1.1(3)
C2 C1 C6 N1 -179.07(18)
C2 C1 C6 C5 2.9(3)
C2 C3 C4 C5 2.0(4)
C3 C4 C5 C6 -0.5(4)
C4 C5 C6 N1 -179.64(19)
C4 C5 C6 C1 -2.0(3)
C6 N1 N2 O1 -1.6(3)
C6 N1 N2 C7 178.67(14)
C6 C1 C2 C3 -1.4(3)
C7 C8 C9 C10 -0.1(4)
C8 C7 C12 O3 179.45(18)
C8 C7 C12 C11 0.3(3)
C8 C9 C10 C11 0.8(4)
C9 C10 C11 C12 -0.9(4)
C10 C11 C12 O3 -178.7(2)
C10 C11 C12 C7 0.3(3)
C12 C7 C8 O2 -179.86(18)
C12 C7 C8 C9 -0.4(3)
C13 O2 C8 C7 168.4(2)
C13 O2 C8 C9 -11.0(3)
C14 O3 C12 C7 -178.24(19)
C14 O3 C12 C11 0.8(3)
O1' N2' C7' C8' 86.9(2)
O1' N2' C7' C12' -87.9(2)
O2' C8' C9' C10' -178.6(3)
N1' N2' C7' C8' -92.7(2)
N1' N2' C7' C12' 92.5(2)
N2' N1' C6' C1' -179.88(18)
N2' N1' C6' C5' -0.7(3)
N2' C7' C8' O2' 4.6(3)
N2' C7' C8' C9' -174.79(19)
N2' C7' C12' O3' -5.1(3)
N2' C7' C12' C11' 174.38(19)
C1' C2' C3' C4' 0.2(4)
C2' C1' C6' N1' 179.7(2)
C2' C1' C6' C5' 0.4(3)
C2' C3' C4' C5' 0.1(4)
C3' C4' C5' C6' -0.2(4)
C4' C5' C6' N1' -179.25(19)
C4' C5' C6' C1' -0.1(3)
C6' N1' N2' O1' 0.1(3)
C6' N1' N2' C7' 179.64(16)
C6' C1' C2' C3' -0.4(4)
C7' C8' C9' C10' 0.7(4)
C8' C7' C12' O3' -179.57(19)
C8' C7' C12' C11' -0.1(3)
C8' C9' C10' C11' -0.8(5)
C9' C10' C11' C12' 0.3(5)
C10' C11' C12' O3' 179.5(3)
C10' C11' C12' C7' 0.1(4)
C12' C7' C8' O2' 179.1(2)
C12' C7' C8' C9' -0.3(3)
C13' O2' C8' C7' -176.3(2)
C13' O2' C8' C9' 3.0(4)
C14' O3' C12' C7' 167.4(2)
C14' O3' C12' C11' -12.0(4)
